data_4301128
loop_
_publ_author_name
'Qing Wang'
'Jianyong Zhang'
'Chun-Feng Zhuang'
'Yu Tang'
'Cheng-Yong Su'

_publ_section_title
;
Guest Inclusion and Interpenetration Tuning of Cd(II)/Mn(II) Coordination
Grid Networks Assembled from a Rigid Linear Diimidazole Schiff Base Ligand
;
_journal_name_full 'Inorganic Chemistry'
_journal_page_first 287
_journal_page_last 295
_journal_paper_doi 10.1021/ic801770n
_journal_volume 48
_journal_year 2009
_chemical_formula_sum 'C46 H39 F6 Mn N12 O6 S2'
_chemical_formula_weight 1088.95
_chemical_name_systematic
; 
 ? 
;
_space_group_IT_number 29
_symmetry_cell_setting orthorhombic
_symmetry_space_group_name_Hall 'P 2c -2ac'
_symmetry_space_group_name_H-M 'P c a 21'
_atom_sites_solution_hydrogens geom
_atom_sites_solution_primary direct
_atom_sites_solution_secondary difmap
_audit_creation_method SHELXL-97
_cell_angle_alpha 90.00
_cell_angle_beta 90.00
_cell_angle_gamma 90.00
_cell_formula_units_Z 4
_cell_length_a 23.823
_cell_length_b 11.723
_cell_length_c 17.431
_cell_measurement_reflns_used 12387
_cell_measurement_temperature 150(2)
_cell_measurement_theta_max 29.6227
_cell_measurement_theta_min 2.8955
_cell_volume 4868.078
_computing_cell_refinement
;
CrysAlis RED, Oxford Diffraction Ltd.,
Version 1.171.31.6 (release 13-10-2006 CrysAlis171 .NET)
(compiled Oct 13 2006,15:01:58)
;
_computing_data_collection
;
CrysAlis CCD, Oxford Diffraction Ltd.,
Version 1.171.31.6 (release 13-10-2006 CrysAlis171 .NET)
(compiled Oct 13 2006,15:01:58)
;
_computing_data_reduction
;
CrysAlis RED, Oxford Diffraction Ltd.,
Version 1.171.31.6 (release 13-10-2006 CrysAlis171 .NET)
(compiled Oct 13 2006,15:01:58)
;
_computing_structure_refinement 'SHELXL-97 (Sheldrick, 1997)'
_computing_structure_solution 'SHELXS-97 (Sheldrick, 1990)'
_diffrn_ambient_temperature 150(2)
_diffrn_detector_area_resol_mean 16.0855
_diffrn_measured_fraction_theta_full 0.996
_diffrn_measured_fraction_theta_max 0.996
_diffrn_measurement_device_type 'Oxford Germini S Ultra'
_diffrn_measurement_method '\w and \p scan'
_diffrn_radiation_monochromator graphite
_diffrn_radiation_source 'Enhance (Mo) X-ray Source'
_diffrn_radiation_type MoK\a
_diffrn_radiation_wavelength 0.71073
_diffrn_reflns_av_R_equivalents 0.0287
_diffrn_reflns_av_sigmaI/netI 0.0383
_diffrn_reflns_limit_h_max 30
_diffrn_reflns_limit_h_min -30
_diffrn_reflns_limit_k_max 14
_diffrn_reflns_limit_k_min -14
_diffrn_reflns_limit_l_max 22
_diffrn_reflns_limit_l_min -22
_diffrn_reflns_number 22709
_diffrn_reflns_theta_full 27.00
_diffrn_reflns_theta_max 27.00
_diffrn_reflns_theta_min 2.91
_exptl_absorpt_coefficient_mu 0.442
_exptl_absorpt_correction_T_max 0.9168
_exptl_absorpt_correction_T_min 0.8431
_exptl_absorpt_correction_type multi-scan
_exptl_absorpt_process_details
;
CrysAlis RED, Oxford Diffraction Ltd.,
Version 1.171.31.6 (release 13-10-2006 CrysAlis171 .NET)
(compiled Oct 13 2006,15:01:58)
Empirical absorption correction using spherical harmonics,
 implemented in SCALE3 ABSPACK scaling algorithm.
;
_exptl_crystal_colour Yellow
_exptl_crystal_density_diffrn 1.486
_exptl_crystal_density_method 'not measured'
_exptl_crystal_description Block
_exptl_crystal_F_000 2232
_exptl_crystal_size_max 0.40
_exptl_crystal_size_mid 0.35
_exptl_crystal_size_min 0.20
_refine_diff_density_max 0.884
_refine_diff_density_min -0.463
_refine_diff_density_rms 0.054
_refine_ls_abs_structure_details 'Flack H D (1983), Acta Cryst. A39, 876-881'
_refine_ls_abs_structure_Flack 0.284(16)
_refine_ls_extinction_method none
_refine_ls_goodness_of_fit_ref 1.027
_refine_ls_hydrogen_treatment geom
_refine_ls_matrix_type full
_refine_ls_number_parameters 659
_refine_ls_number_reflns 10293
_refine_ls_number_restraints 1
_refine_ls_restrained_S_all 1.027
_refine_ls_R_factor_all 0.0547
_refine_ls_R_factor_gt 0.0423
_refine_ls_shift/su_max 0.013
_refine_ls_shift/su_mean 0.002
_refine_ls_structure_factor_coef Fsqd
_refine_ls_weighting_details 'calc w=1/[\s^2^(Fo^2^)+(0.0718P)^2^+0.6060P] where P=(Fo^2^+2Fc^2^)/3'
_refine_ls_weighting_scheme calc
_refine_ls_wR_factor_gt 0.1047
_refine_ls_wR_factor_ref 0.1143
_reflns_number_gt 8637
_reflns_number_total 10293
_reflns_threshold_expression >2sigma(I)
_cod_data_source_file ic801770n_si_001_02.cif
_cod_data_source_block 2
_cod_depositor_comments
;
The following automatic conversions were performed:
'_symmetry_cell_setting' value 'Orthorhombic' changed to 'orthorhombic'
according to '/home/saulius/struct/CIF-dictionaries/cif_core.dic'
dictionary named 'cif_core.dic' version 2.4.1 from 2010-06-29.

Automatic conversion script
Id: cif_fix_enum 1527 2010-12-29 10:47:43Z saulius 
;
_cod_original_cell_volume 4868.0
_cod_database_code 4301128

loop_
_symmetry_equiv_pos_as_xyz
'x, y, z'
'-x, -y, z+1/2'
'x+1/2, -y, z'
'-x+1/2, y, z+1/2'

loop_
_atom_site_label
_atom_site_type_symbol
_atom_site_fract_x
_atom_site_fract_y
_atom_site_fract_z
_atom_site_U_iso_or_equiv
_atom_site_adp_type
_atom_site_occupancy
_atom_site_symmetry_multiplicity
_atom_site_calc_flag
_atom_site_refinement_flags
_atom_site_disorder_assembly
_atom_site_disorder_group
Mn1 Mn 0.371718(17) 0.25029(4) 0.28656(3) 0.02119(10) Uani 1 1 d . . .
S2 S 0.38183(3) 0.01503(8) 0.41746(5) 0.0348(2) Uani 1 1 d . . .
S1 S 0.35855(3) 0.48808(7) 0.16135(5) 0.02706(17) Uani 1 1 d . . .
N11 N 0.26336(10) 0.4715(2) 0.42286(15) 0.0244(5) Uani 1 1 d . . .
O3 O 0.37906(9) 0.40920(18) 0.22000(14) 0.0313(5) Uani 1 1 d . . .
N2 N 0.47994(10) 0.0233(2) 0.15402(14) 0.0233(5) Uani 1 1 d . . .
N8 N 0.23566(10) 0.0594(2) 0.18221(16) 0.0272(6) Uani 1 1 d . . .
O5 O 0.36580(9) 0.08964(19) 0.35564(14) 0.0325(5) Uani 1 1 d . . .
C4 C 0.51044(12) -0.0826(2) 0.14578(18) 0.0244(6) Uani 1 1 d . . .
N12 N 0.11966(11) 0.9322(2) 0.41565(15) 0.0281(6) Uani 1 1 d . . .
N5 N 0.50962(10) 0.4426(2) 0.38795(15) 0.0251(5) Uani 1 1 d . . .
C15 C 0.53620(13) 0.5527(3) 0.39651(17) 0.0244(6) Uani 1 1 d . . .
N4 N 0.44834(10) 0.3139(2) 0.34823(15) 0.0246(5) Uani 1 1 d . . .
C12 C 0.45961(12) 0.4247(3) 0.35394(18) 0.0255(6) Uani 1 1 d . . .
H12B H 0.4355 0.4836 0.3363 0.031 Uiso 1 1 calc R . .
C37 C 0.23475(11) 0.5794(2) 0.43498(18) 0.0240(6) Uani 1 1 d . . .
C1 C 0.45160(12) 0.0578(3) 0.21668(18) 0.0256(6) Uani 1 1 d . . .
H1A H 0.4498 0.0162 0.2634 0.031 Uiso 1 1 calc R . .
C42 C 0.21005(12) 0.6346(3) 0.37322(18) 0.0271(6) Uani 1 1 d . . .
H42A H 0.2124 0.6028 0.3232 0.033 Uiso 1 1 calc R . .
N9 N 0.14968(11) -0.4573(2) 0.17056(17) 0.0324(6) Uani 1 1 d . . .
C34 C 0.29650(13) 0.4443(3) 0.36325(19) 0.0281(7) Uani 1 1 d . . .
H34A H 0.3048 0.4938 0.3216 0.034 Uiso 1 1 calc R . .
C9 C 0.53211(14) -0.1377(3) 0.20883(18) 0.0310(7) Uani 1 1 d . . .
H9C H 0.5273 -0.1060 0.2586 0.037 Uiso 1 1 calc R . .
N1 N 0.42653(10) 0.1570(2) 0.20503(15) 0.0269(6) Uani 1 1 d . . .
C31 C 0.23685(12) -0.1475(3) 0.18865(18) 0.0264(7) Uani 1 1 d . . .
H31A H 0.2763 -0.1448 0.1960 0.032 Uiso 1 1 calc R . .
C32 C 0.12071(13) -0.3677(3) 0.18406(17) 0.0274(6) Uani 1 1 d . . .
N10 N 0.31610(10) 0.3389(2) 0.37033(15) 0.0269(6) Uani 1 1 d . . .
N7 N 0.29633(10) 0.1898(2) 0.22044(16) 0.0286(6) Uani 1 1 d . . .
C38 C 0.23275(13) 0.6240(3) 0.50762(18) 0.0271(6) Uani 1 1 d . . .
H38A H 0.2507 0.5865 0.5492 0.033 Uiso 1 1 calc R . .
C23 C 0.28185(12) 0.0806(3) 0.22332(19) 0.0258(6) Uani 1 1 d . . .
H23A H 0.3019 0.0242 0.2513 0.031 Uiso 1 1 calc R . .
C26 C 0.20688(13) -0.0480(2) 0.17848(18) 0.0267(6) Uani 1 1 d . . .
C43 C 0.14836(12) 0.8938(3) 0.47129(18) 0.0263(6) Uani 1 1 d . . .
C40 C 0.17804(12) 0.7824(3) 0.45860(18) 0.0249(6) Uani 1 1 d . . .
C29 C 0.15055(13) -0.2567(3) 0.18066(17) 0.0249(6) Uani 1 1 d . . .
C5 C 0.51822(16) -0.1278(3) 0.07384(19) 0.0395(8) Uani 1 1 d . . .
H5A H 0.5029 -0.0907 0.0302 0.047 Uiso 1 1 calc R . .
C3 C 0.43937(14) 0.1880(3) 0.13023(18) 0.0296(7) Uani 1 1 d . . .
C20 C 0.50490(13) 0.6515(3) 0.40540(17) 0.0275(7) Uani 1 1 d . . .
H20A H 0.4652 0.6472 0.4102 0.033 Uiso 1 1 calc R . .
C41 C 0.18208(14) 0.7360(3) 0.38519(19) 0.0269(7) Uani 1 1 d . . .
H41A H 0.1654 0.7746 0.3430 0.032 Uiso 1 1 calc R . .
C16 C 0.59422(14) 0.5588(3) 0.3910(2) 0.0369(8) Uani 1 1 d . . .
H16A H 0.6159 0.4911 0.3863 0.044 Uiso 1 1 calc R . .
C30 C 0.20897(13) -0.2522(3) 0.18806(17) 0.0257(6) Uani 1 1 d . . .
H30A H 0.2298 -0.3209 0.1927 0.031 Uiso 1 1 calc R . .
F2 F 0.29122(12) -0.1003(3) 0.3912(3) 0.1164(15) Uani 1 1 d . . .
C39 C 0.20383(14) 0.7255(3) 0.51899(18) 0.0297(7) Uani 1 1 d . . .
H39A H 0.2016 0.7568 0.5692 0.036 Uiso 1 1 calc R . .
C25 C 0.21871(15) 0.1630(3) 0.1509(2) 0.0416(9) Uani 1 1 d . . .
H25A H 0.1873 0.1762 0.1184 0.050 Uiso 1 1 calc R . .
C44 C 0.1560(2) 0.9533(3) 0.5469(2) 0.0518(11) Uani 1 1 d . . .
H44A H 0.1342 1.0241 0.5472 0.078 Uiso 1 1 calc R . .
H44B H 0.1958 0.9712 0.5544 0.078 Uiso 1 1 calc R . .
H44C H 0.1431 0.9035 0.5884 0.078 Uiso 1 1 calc R . .
F5 F 0.40859(10) 0.6608(2) 0.09619(18) 0.0714(8) Uani 1 1 d . . .
C2 C 0.47246(14) 0.1054(3) 0.09854(19) 0.0316(7) Uani 1 1 d . . .
H2A H 0.4874 0.1048 0.0480 0.038 Uiso 1 1 calc R . .
C13 C 0.49436(13) 0.2591(3) 0.37972(19) 0.0289(7) Uani 1 1 d . . .
H13A H 0.4989 0.1787 0.3832 0.035 Uiso 1 1 calc R . .
C28 C 0.12216(13) -0.1535(3) 0.1698(2) 0.0354(8) Uani 1 1 d . . .
H28A H 0.0826 -0.1548 0.1634 0.042 Uiso 1 1 calc R . .
C36 C 0.29348(13) 0.2976(3) 0.43719(19) 0.0300(7) Uani 1 1 d . . .
H36A H 0.2996 0.2230 0.4569 0.036 Uiso 1 1 calc R . .
O4 O 0.35823(14) 0.0479(3) 0.49013(17) 0.0651(8) Uani 1 1 d . . .
O6 O 0.43982(10) -0.0153(2) 0.41584(17) 0.0467(6) Uani 1 1 d . . .
C14 C 0.53208(13) 0.3374(3) 0.40483(19) 0.0294(7) Uani 1 1 d . . .
H14A H 0.5670 0.3225 0.4292 0.035 Uiso 1 1 calc R . .
F4 F 0.43965(15) 0.6193(3) 0.2068(2) 0.1042(13) Uani 1 1 d . . .
O2 O 0.34708(13) 0.4362(2) 0.08930(15) 0.0523(7) Uani 1 1 d . . .
C35 C 0.26137(13) 0.3780(3) 0.4710(2) 0.0305(7) Uani 1 1 d . . .
H35A H 0.2415 0.3717 0.5181 0.037 Uiso 1 1 calc R . .
O1 O 0.31748(11) 0.5662(2) 0.18908(16) 0.0512(7) Uani 1 1 d . . .
C33 C 0.05869(15) -0.3679(3) 0.2014(2) 0.0428(9) Uani 1 1 d . . .
H33A H 0.0448 -0.4465 0.2017 0.064 Uiso 1 1 calc R . .
H33B H 0.0388 -0.3241 0.1619 0.064 Uiso 1 1 calc R . .
H33C H 0.0522 -0.3330 0.2517 0.064 Uiso 1 1 calc R . .
C46 C 0.41989(16) 0.5758(3) 0.1438(3) 0.0500(10) Uani 1 1 d . . .
C24 C 0.25608(15) 0.2406(3) 0.1762(2) 0.0377(8) Uani 1 1 d . . .
H24A H 0.2546 0.3198 0.1649 0.045 Uiso 1 1 calc R . .
F1 F 0.36304(17) -0.1531(3) 0.3249(2) 0.1005(12) Uani 1 1 d . . .
C45 C 0.3462(2) -0.1164(4) 0.3947(3) 0.0674(13) Uani 1 1 d . . .
C27 C 0.14936(13) -0.0507(3) 0.1679(2) 0.0363(8) Uani 1 1 d . . .
H27A H 0.1290 0.0179 0.1595 0.044 Uiso 1 1 calc R . .
F3 F 0.35657(17) -0.1961(3) 0.4468(3) 0.1172(14) Uani 1 1 d . . .
C17 C 0.62025(14) 0.6644(3) 0.3925(2) 0.0374(8) Uani 1 1 d . . .
H17A H 0.6600 0.6687 0.3882 0.045 Uiso 1 1 calc R . .
C18 C 0.58912(13) 0.7642(3) 0.40001(19) 0.0286(7) Uani 1 1 d . . .
C21 C 0.61832(12) 0.8769(3) 0.39619(18) 0.0274(6) Uani 1 1 d . . .
C19 C 0.53142(13) 0.7563(3) 0.40726(17) 0.0274(7) Uani 1 1 d . . .
H19A H 0.5098 0.8237 0.4136 0.033 Uiso 1 1 calc R . .
N6 N 0.59291(11) 0.9625(2) 0.42503(16) 0.0297(6) Uani 1 1 d . . .
C22 C 0.67457(15) 0.8851(3) 0.3588(3) 0.0486(10) Uani 1 1 d . . .
H22A H 0.6880 0.9640 0.3613 0.073 Uiso 1 1 calc R . .
H22B H 0.6716 0.8614 0.3051 0.073 Uiso 1 1 calc R . .
H22C H 0.7011 0.8351 0.3856 0.073 Uiso 1 1 calc R . .
C8 C 0.56088(15) -0.2389(3) 0.1999(2) 0.0313(7) Uani 1 1 d . . .
H8A H 0.5745 -0.2779 0.2439 0.038 Uiso 1 1 calc R . .
C7 C 0.57031(12) -0.2850(2) 0.12703(18) 0.0232(6) Uani 1 1 d . . .
C10 C 0.60003(12) -0.3958(3) 0.11812(19) 0.0273(7) Uani 1 1 d . . .
C6 C 0.54867(16) -0.2282(3) 0.06537(19) 0.0382(8) Uani 1 1 d . . .
H6D H 0.5546 -0.2581 0.0154 0.046 Uiso 1 1 calc R . .
N3 N 0.62173(12) -0.4386(2) 0.17845(17) 0.0335(6) Uani 1 1 d . . .
C11 C 0.60010(16) -0.4532(3) 0.0410(2) 0.0378(8) Uani 1 1 d . . .
H11A H 0.6211 -0.5250 0.0442 0.057 Uiso 1 1 calc R . .
H11B H 0.6179 -0.4030 0.0031 0.057 Uiso 1 1 calc R . .
H11C H 0.5614 -0.4690 0.0253 0.057 Uiso 1 1 calc R . .
F6 F 0.46067(10) 0.5149(3) 0.1128(2) 0.0959(12) Uani 1 1 d . . .

loop_
_atom_site_aniso_label
_atom_site_aniso_U_11
_atom_site_aniso_U_22
_atom_site_aniso_U_33
_atom_site_aniso_U_23
_atom_site_aniso_U_13
_atom_site_aniso_U_12
Mn1 0.01994(17) 0.01725(17) 0.0264(2) -0.00230(15) 0.00029(17) -0.00062(15)
S2 0.0332(4) 0.0298(4) 0.0413(5) 0.0078(4) -0.0005(4) 0.0001(4)
S1 0.0231(3) 0.0269(4) 0.0312(4) 0.0064(3) -0.0011(3) -0.0008(3)
N11 0.0255(12) 0.0218(12) 0.0258(13) 0.0002(11) 0.0026(10) 0.0064(10)
O3 0.0315(11) 0.0231(11) 0.0394(13) 0.0081(10) -0.0036(10) -0.0010(9)
N2 0.0255(12) 0.0216(11) 0.0227(13) 0.0000(11) -0.0003(10) 0.0033(10)
N8 0.0201(12) 0.0278(13) 0.0336(15) -0.0015(11) -0.0002(10) -0.0033(10)
O5 0.0372(12) 0.0253(12) 0.0349(13) 0.0036(10) 0.0028(10) -0.0005(10)
C4 0.0224(13) 0.0199(13) 0.0309(17) 0.0008(13) 0.0015(12) 0.0036(12)
N12 0.0322(13) 0.0206(13) 0.0315(14) -0.0060(11) -0.0044(12) 0.0077(11)
N5 0.0258(12) 0.0217(12) 0.0278(13) -0.0015(10) -0.0050(10) -0.0037(10)
C15 0.0266(14) 0.0215(15) 0.0252(15) -0.0018(12) -0.0088(12) -0.0075(12)
N4 0.0236(12) 0.0248(13) 0.0256(13) 0.0006(10) 0.0000(10) -0.0025(10)
C12 0.0228(14) 0.0227(15) 0.0312(17) -0.0054(13) -0.0002(12) 0.0010(12)
C37 0.0206(13) 0.0201(14) 0.0311(17) 0.0007(12) 0.0066(12) 0.0014(11)
C1 0.0250(14) 0.0253(15) 0.0266(16) 0.0017(13) 0.0030(12) 0.0034(12)
C42 0.0305(15) 0.0273(15) 0.0236(16) -0.0035(13) 0.0001(12) 0.0061(13)
N9 0.0293(13) 0.0288(15) 0.0393(16) 0.0051(12) -0.0062(12) -0.0064(12)
C34 0.0273(15) 0.0267(16) 0.0304(17) -0.0029(13) 0.0046(13) 0.0006(13)
C9 0.0410(17) 0.0301(16) 0.0219(16) -0.0038(13) 0.0026(13) 0.0032(15)
N1 0.0260(12) 0.0238(13) 0.0309(14) -0.0024(11) -0.0019(11) 0.0017(11)
C31 0.0218(14) 0.0313(16) 0.0261(16) -0.0034(13) 0.0015(11) -0.0024(13)
C32 0.0318(15) 0.0269(16) 0.0237(15) 0.0031(13) -0.0016(12) -0.0076(14)
N10 0.0275(13) 0.0228(13) 0.0303(14) -0.0007(11) 0.0041(10) 0.0023(11)
N7 0.0236(12) 0.0260(13) 0.0361(15) 0.0031(12) -0.0025(11) -0.0054(11)
C38 0.0303(15) 0.0230(15) 0.0281(16) 0.0017(13) -0.0003(12) 0.0050(13)
C23 0.0214(13) 0.0233(14) 0.0328(17) -0.0053(13) -0.0044(12) 0.0001(12)
C26 0.0259(15) 0.0236(15) 0.0307(17) 0.0003(13) 0.0012(12) -0.0015(12)
C43 0.0230(13) 0.0274(15) 0.0284(16) 0.0003(13) 0.0027(12) 0.0040(12)
C40 0.0223(13) 0.0258(15) 0.0267(16) -0.0028(12) 0.0029(12) 0.0004(12)
C29 0.0252(14) 0.0261(15) 0.0234(15) -0.0011(12) 0.0019(12) -0.0059(12)
C5 0.050(2) 0.044(2) 0.0246(17) -0.0014(15) 0.0020(15) 0.0202(17)
C3 0.0343(16) 0.0283(16) 0.0263(16) -0.0023(13) 0.0034(13) 0.0000(14)
C20 0.0260(14) 0.0274(16) 0.0293(17) -0.0041(13) -0.0018(12) -0.0004(13)
C41 0.0301(15) 0.0230(15) 0.0275(16) 0.0021(13) -0.0036(13) 0.0010(13)
C16 0.0271(16) 0.0252(16) 0.058(2) 0.0007(16) -0.0111(15) 0.0034(13)
C30 0.0251(14) 0.0257(15) 0.0262(15) -0.0015(12) 0.0029(12) 0.0003(13)
F2 0.0559(18) 0.116(3) 0.177(4) 0.068(3) -0.033(2) -0.0520(19)
C39 0.0331(16) 0.0349(17) 0.0212(15) -0.0056(13) -0.0033(13) 0.0059(14)
C25 0.0345(17) 0.0301(17) 0.060(2) 0.0099(17) -0.0153(17) -0.0045(15)
C44 0.080(3) 0.0321(19) 0.044(2) -0.0110(16) -0.016(2) 0.033(2)
F5 0.0471(13) 0.0620(15) 0.105(2) 0.0564(16) -0.0083(13) -0.0138(11)
C2 0.0396(17) 0.0299(16) 0.0252(16) -0.0007(13) 0.0008(13) 0.0084(14)
C13 0.0301(15) 0.0224(15) 0.0342(17) 0.0033(13) -0.0047(13) 0.0016(13)
C28 0.0222(14) 0.0322(17) 0.052(2) -0.0044(16) -0.0051(14) -0.0018(13)
C36 0.0334(16) 0.0258(15) 0.0307(17) 0.0014(13) 0.0007(13) 0.0063(13)
O4 0.081(2) 0.073(2) 0.0417(16) 0.0029(15) 0.0053(15) 0.0275(17)
O6 0.0316(12) 0.0463(15) 0.0624(17) 0.0039(13) -0.0062(12) 0.0089(11)
C14 0.0282(15) 0.0278(16) 0.0323(17) 0.0068(13) -0.0116(12) 0.0000(13)
F4 0.117(3) 0.084(2) 0.111(3) 0.0437(19) -0.063(2) -0.072(2)
O2 0.0744(19) 0.0498(16) 0.0328(14) -0.0003(12) -0.0153(13) -0.0037(14)
C35 0.0346(16) 0.0258(15) 0.0310(17) 0.0032(13) 0.0048(13) 0.0044(13)
O1 0.0438(14) 0.0526(16) 0.0573(17) 0.0188(13) 0.0151(12) 0.0220(13)
C33 0.0372(18) 0.0352(18) 0.056(2) -0.0052(17) 0.0147(16) -0.0103(16)
C46 0.0338(18) 0.050(2) 0.067(3) 0.028(2) -0.0097(18) -0.0118(17)
C24 0.0355(17) 0.0276(17) 0.050(2) 0.0089(15) -0.0122(15) -0.0095(15)
F1 0.143(3) 0.0616(18) 0.096(3) -0.0308(18) -0.025(2) -0.011(2)
C45 0.076(3) 0.044(2) 0.082(4) 0.019(2) -0.013(3) -0.014(2)
C27 0.0246(15) 0.0265(16) 0.058(2) 0.0034(16) -0.0088(15) -0.0006(13)
F3 0.143(3) 0.0536(18) 0.155(3) 0.065(2) -0.042(3) -0.032(2)
C17 0.0233(15) 0.0324(17) 0.057(2) -0.0001(16) -0.0066(14) -0.0070(14)
C18 0.0302(15) 0.0250(16) 0.0307(17) 0.0015(13) -0.0041(13) -0.0051(13)
C21 0.0224(14) 0.0283(16) 0.0314(16) 0.0021(13) -0.0029(12) -0.0053(13)
C19 0.0301(15) 0.0244(16) 0.0275(16) -0.0071(13) 0.0003(12) -0.0006(12)
N6 0.0292(13) 0.0279(14) 0.0321(14) -0.0020(11) -0.0047(11) -0.0105(11)
C22 0.0408(19) 0.036(2) 0.069(3) -0.0072(19) 0.0247(19) -0.0110(16)
C8 0.0398(17) 0.0256(16) 0.0284(17) -0.0022(13) -0.0039(14) 0.0067(14)
C7 0.0245(14) 0.0187(13) 0.0265(15) -0.0037(12) 0.0024(11) 0.0016(12)
C10 0.0217(14) 0.0248(15) 0.0353(17) -0.0034(13) 0.0010(12) -0.0016(12)
C6 0.054(2) 0.0382(19) 0.0226(16) -0.0012(14) 0.0034(15) 0.0174(16)
N3 0.0343(14) 0.0279(14) 0.0381(16) -0.0013(12) -0.0062(12) 0.0082(12)
C11 0.0454(19) 0.0359(19) 0.0322(18) 0.0006(15) 0.0039(15) 0.0084(16)
F6 0.0340(13) 0.106(2) 0.148(3) 0.061(2) 0.0280(15) 0.0108(14)

loop_
_atom_type_symbol
_atom_type_description
_atom_type_scat_dispersion_real
_atom_type_scat_dispersion_imag
_atom_type_scat_source
C C 0.0033 0.0016 'International Tables Vol C Tables 4.2.6.8 and 6.1.1.4'
H H 0.0000 0.0000 'International Tables Vol C Tables 4.2.6.8 and 6.1.1.4'
N N 0.0061 0.0033 'International Tables Vol C Tables 4.2.6.8 and 6.1.1.4'
O O 0.0106 0.0060 'International Tables Vol C Tables 4.2.6.8 and 6.1.1.4'
S S 0.1246 0.1234 'International Tables Vol C Tables 4.2.6.8 and 6.1.1.4'
Mn Mn 0.3368 0.7283 'International Tables Vol C Tables 4.2.6.8 and 6.1.1.4'
F F 0.0171 0.0103 'International Tables Vol C Tables 4.2.6.8 and 6.1.1.4'

loop_
_geom_angle_atom_site_label_1
_geom_angle_atom_site_label_2
_geom_angle_atom_site_label_3
_geom_angle
_geom_angle_site_symmetry_1
_geom_angle_site_symmetry_3
_geom_angle_publ_flag
O3 Mn1 N1 91.87(9) . . ?
O3 Mn1 N10 89.88(9) . . ?
N1 Mn1 N10 178.24(10) . . ?
O3 Mn1 O5 178.84(9) . . ?
N1 Mn1 O5 88.12(9) . . ?
N10 Mn1 O5 90.14(9) . . ?
O3 Mn1 N4 84.64(9) . . ?
N1 Mn1 N4 89.53(9) . . ?
N10 Mn1 N4 90.85(9) . . ?
O5 Mn1 N4 94.20(9) . . ?
O3 Mn1 N7 93.45(9) . . ?
N1 Mn1 N7 89.22(10) . . ?
N10 Mn1 N7 90.46(10) . . ?
O5 Mn1 N7 87.71(9) . . ?
N4 Mn1 N7 177.68(10) . . ?
O6 S2 O5 113.16(16) . . ?
O6 S2 O4 117.55(19) . . ?
O5 S2 O4 113.12(16) . . ?
O6 S2 C45 103.8(2) . . ?
O5 S2 C45 103.27(19) . . ?
O4 S2 C45 103.8(2) . . ?
O2 S1 O1 116.28(18) . . ?
O2 S1 O3 114.27(15) . . ?
O1 S1 O3 113.50(15) . . ?
O2 S1 C46 104.39(19) . . ?
O1 S1 C46 104.23(19) . . ?
O3 S1 C46 101.97(15) . . ?
C34 N11 C35 107.6(2) . . ?
C34 N11 C37 126.5(3) . . ?
C35 N11 C37 125.9(2) . . ?
S1 O3 Mn1 151.26(14) . . ?
C1 N2 C2 107.1(2) . . ?
C1 N2 C4 126.2(2) . . ?
C2 N2 C4 126.6(2) . . ?
C23 N8 C25 106.7(3) . . ?
C23 N8 C26 125.5(3) . . ?
C25 N8 C26 127.5(3) . . ?
S2 O5 Mn1 153.72(15) . . ?
C5 C4 C9 119.8(3) . . ?
C5 C4 N2 119.3(3) . . ?
C9 C4 N2 120.8(3) . . ?
C43 N12 N6 118.0(3) . 3_475 ?
C12 N5 C14 107.4(2) . . ?
C12 N5 C15 124.9(3) . . ?
C14 N5 C15 127.5(2) . . ?
C20 C15 C16 120.1(3) . . ?
C20 C15 N5 121.5(3) . . ?
C16 C15 N5 118.3(3) . . ?
C12 N4 C13 105.3(2) . . ?
C12 N4 Mn1 121.61(19) . . ?
C13 N4 Mn1 132.8(2) . . ?
N4 C12 N5 111.3(3) . . ?
N4 C12 H12B 124.3 . . ?
N5 C12 H12B 124.3 . . ?
C38 C37 C42 121.6(3) . . ?
C38 C37 N11 118.9(3) . . ?
C42 C37 N11 119.5(3) . . ?
N1 C1 N2 111.5(3) . . ?
N1 C1 H1A 124.3 . . ?
N2 C1 H1A 124.3 . . ?
C41 C42 C37 119.3(3) . . ?
C41 C42 H42A 120.3 . . ?
C37 C42 H42A 120.3 . . ?
C32 N9 N3 116.3(3) . 3_445 ?
N10 C34 N11 110.8(3) . . ?
N10 C34 H34A 124.6 . . ?
N11 C34 H34A 124.6 . . ?
C4 C9 C8 120.0(3) . . ?
C4 C9 H9C 120.0 . . ?
C8 C9 H9C 120.0 . . ?
C1 N1 C3 105.9(3) . . ?
C1 N1 Mn1 126.9(2) . . ?
C3 N1 Mn1 127.1(2) . . ?
C26 C31 C30 119.7(3) . . ?
C26 C31 H31A 120.1 . . ?
C30 C31 H31A 120.1 . . ?
N9 C32 C29 117.0(3) . . ?
N9 C32 C33 124.4(3) . . ?
C29 C32 C33 118.6(3) . . ?
C34 N10 C36 105.7(3) . . ?
C34 N10 Mn1 125.6(2) . . ?
C36 N10 Mn1 128.7(2) . . ?
C23 N7 C24 105.0(2) . . ?
C23 N7 Mn1 119.5(2) . . ?
C24 N7 Mn1 135.4(2) . . ?
C37 C38 C39 118.4(3) . . ?
C37 C38 H38A 120.8 . . ?
C39 C38 H38A 120.8 . . ?
N7 C23 N8 111.9(3) . . ?
N7 C23 H23A 124.0 . . ?
N8 C23 H23A 124.0 . . ?
C31 C26 C27 120.8(3) . . ?
C31 C26 N8 119.3(3) . . ?
C27 C26 N8 119.9(3) . . ?
N12 C43 C40 116.7(3) . . ?
N12 C43 C44 124.8(3) . . ?
C40 C43 C44 118.4(3) . . ?
C39 C40 C41 118.5(3) . . ?
C39 C40 C43 120.9(3) . . ?
C41 C40 C43 120.5(3) . . ?
C30 C29 C28 117.4(3) . . ?
C30 C29 C32 120.4(3) . . ?
C28 C29 C32 122.1(3) . . ?
C4 C5 C6 119.6(3) . . ?
C4 C5 H5A 120.2 . . ?
C6 C5 H5A 120.2 . . ?
C2 C3 N1 108.8(3) . . ?
C19 C20 C15 120.0(3) . . ?
C19 C20 H20A 120.0 . . ?
C15 C20 H20A 120.0 . . ?
C42 C41 C40 120.6(3) . . ?
C42 C41 H41A 119.7 . . ?
C40 C41 H41A 119.7 . . ?
C17 C16 C15 119.4(3) . . ?
C17 C16 H16A 120.3 . . ?
C15 C16 H16A 120.3 . . ?
C31 C30 C29 120.5(3) . . ?
C31 C30 H30A 119.7 . . ?
C29 C30 H30A 119.7 . . ?
C38 C39 C40 121.5(3) . . ?
C38 C39 H39A 119.3 . . ?
C40 C39 H39A 119.3 . . ?
C24 C25 N8 105.6(3) . . ?
C24 C25 H25A 127.2 . . ?
N8 C25 H25A 127.2 . . ?
C43 C44 H44A 109.5 . . ?
C43 C44 H44B 109.5 . . ?
H44A C44 H44B 109.5 . . ?
C43 C44 H44C 109.5 . . ?
H44A C44 H44C 109.5 . . ?
H44B C44 H44C 109.5 . . ?
C3 C2 N2 106.7(3) . . ?
C3 C2 H2A 126.7 . . ?
N2 C2 H2A 126.7 . . ?
C14 C13 N4 109.8(3) . . ?
C14 C13 H13A 125.1 . . ?
N4 C13 H13A 125.1 . . ?
C27 C28 C29 122.4(3) . . ?
C27 C28 H28A 118.8 . . ?
C29 C28 H28A 118.8 . . ?
C35 C36 N10 110.2(3) . . ?
C35 C36 H36A 124.9 . . ?
N10 C36 H36A 124.9 . . ?
C13 C14 N5 106.2(3) . . ?
C13 C14 H14A 126.9 . . ?
N5 C14 H14A 126.9 . . ?
C36 C35 N11 105.6(3) . . ?
C36 C35 H35A 127.2 . . ?
N11 C35 H35A 127.2 . . ?
C32 C33 H33A 109.5 . . ?
C32 C33 H33B 109.5 . . ?
H33A C33 H33B 109.5 . . ?
C32 C33 H33C 109.5 . . ?
H33A C33 H33C 109.5 . . ?
H33B C33 H33C 109.5 . . ?
F4 C46 F6 106.9(4) . . ?
F4 C46 F5 108.0(3) . . ?
F6 C46 F5 107.5(4) . . ?
F4 C46 S1 111.8(3) . . ?
F6 C46 S1 110.8(3) . . ?
F5 C46 S1 111.6(3) . . ?
C25 C24 N7 110.8(3) . . ?
C25 C24 H24A 124.6 . . ?
N7 C24 H24A 124.6 . . ?
F2 C45 F3 108.4(4) . . ?
F2 C45 F1 107.3(5) . . ?
F3 C45 F1 109.8(4) . . ?
F2 C45 S2 110.7(4) . . ?
F3 C45 S2 111.3(4) . . ?
F1 C45 S2 109.3(3) . . ?
C28 C27 C26 119.1(3) . . ?
C28 C27 H27A 120.5 . . ?
C26 C27 H27A 120.5 . . ?
C16 C17 C18 121.0(3) . . ?
C16 C17 H17A 119.5 . . ?
C18 C17 H17A 119.5 . . ?
C19 C18 C17 118.8(3) . . ?
C19 C18 C21 121.7(3) . . ?
C17 C18 C21 119.4(3) . . ?
N6 C21 C22 123.2(3) . . ?
N6 C21 C18 117.2(3) . . ?
C22 C21 C18 119.6(3) . . ?
C20 C19 C18 120.7(3) . . ?
C20 C19 H19A 119.6 . . ?
C18 C19 H19A 119.6 . . ?
C21 N6 N12 115.6(3) . 3_575 ?
C21 C22 H22A 109.5 . . ?
C21 C22 H22B 109.5 . . ?
H22A C22 H22B 109.5 . . ?
C21 C22 H22C 109.5 . . ?
H22A C22 H22C 109.5 . . ?
H22B C22 H22C 109.5 . . ?
C9 C8 C7 121.0(3) . . ?
C9 C8 H8A 119.5 . . ?
C7 C8 H8A 119.5 . . ?
C6 C7 C8 117.8(3) . . ?
C6 C7 C10 121.5(3) . . ?
C8 C7 C10 120.6(3) . . ?
N3 C10 C7 116.8(3) . . ?
N3 C10 C11 124.1(3) . . ?
C7 C10 C11 119.0(3) . . ?
C7 C6 C5 121.7(3) . . ?
C7 C6 H6D 119.1 . . ?
C5 C6 H6D 119.1 . . ?
C10 N3 N9 117.1(3) . 3_545 ?
C10 C11 H11A 109.5 . . ?
C10 C11 H11B 109.5 . . ?
H11A C11 H11B 109.5 . . ?
C10 C11 H11C 109.5 . . ?
H11A C11 H11C 109.5 . . ?
H11B C11 H11C 109.5 . . ?

loop_
_geom_bond_atom_site_label_1
_geom_bond_atom_site_label_2
_geom_bond_distance
_geom_bond_site_symmetry_2
_geom_bond_publ_flag
Mn1 O3 2.202(2) . ?
Mn1 N1 2.218(3) . ?
Mn1 N10 2.229(3) . ?
Mn1 O5 2.240(2) . ?
Mn1 N4 2.246(2) . ?
Mn1 N7 2.249(2) . ?
S2 O6 1.427(2) . ?
S2 O5 1.439(2) . ?
S2 O4 1.438(3) . ?
S2 C45 1.804(5) . ?
S1 O2 1.422(3) . ?
S1 O1 1.425(3) . ?
S1 O3 1.463(2) . ?
S1 C46 1.813(4) . ?
N11 C34 1.343(4) . ?
N11 C35 1.381(4) . ?
N11 C37 1.453(4) . ?
N2 C1 1.346(4) . ?
N2 C2 1.376(4) . ?
N2 C4 1.445(4) . ?
N8 C23 1.336(4) . ?
N8 C25 1.391(4) . ?
N8 C26 1.435(4) . ?
C4 C5 1.374(5) . ?
C4 C9 1.375(4) . ?
N12 C43 1.269(4) . ?
N12 N6 1.399(3) 3_475 ?
N5 C12 1.347(4) . ?
N5 C14 1.376(4) . ?
N5 C15 1.446(4) . ?
C15 C20 1.386(4) . ?
C15 C16 1.387(5) . ?
N4 C12 1.330(4) . ?
N4 C13 1.384(4) . ?
C12 H12B 0.9500 . ?
C37 C38 1.371(5) . ?
C37 C42 1.387(4) . ?
C1 N1 1.323(4) . ?
C1 H1A 0.9500 . ?
C42 C41 1.379(4) . ?
C42 H42A 0.9500 . ?
N9 C32 1.278(4) . ?
N9 N3 1.397(4) 3_445 ?
C34 N10 1.326(4) . ?
C34 H34A 0.9500 . ?
C9 C8 1.379(4) . ?
C9 H9C 0.9500 . ?
N1 C3 1.387(4) . ?
C31 C26 1.379(4) . ?
C31 C30 1.395(4) . ?
C31 H31A 0.9500 . ?
C32 C29 1.484(4) . ?
C32 C33 1.508(5) . ?
N10 C36 1.373(4) . ?
N7 C23 1.327(4) . ?
N7 C24 1.367(4) . ?
C38 C39 1.389(4) . ?
C38 H38A 0.9500 . ?
C23 H23A 0.9500 . ?
C26 C27 1.383(4) . ?
C43 C40 1.501(4) . ?
C43 C44 1.502(5) . ?
C40 C39 1.389(5) . ?
C40 C41 1.394(5) . ?
C29 C30 1.399(4) . ?
C29 C28 1.399(5) . ?
C5 C6 1.391(5) . ?
C5 H5A 0.9500 . ?
C3 C2 1.365(4) . ?
C20 C19 1.382(4) . ?
C20 H20A 0.9500 . ?
C41 H41A 0.9500 . ?
C16 C17 1.385(5) . ?
C16 H16A 0.9500 . ?
C30 H30A 0.9500 . ?
F2 C45 1.325(6) . ?
C39 H39A 0.9500 . ?
C25 C24 1.347(5) . ?
C25 H25A 0.9500 . ?
C44 H44A 0.9800 . ?
C44 H44B 0.9800 . ?
C44 H44C 0.9800 . ?
F5 C46 1.324(4) . ?
C2 H2A 0.9500 . ?
C13 C14 1.357(4) . ?
C13 H13A 0.9500 . ?
C28 C27 1.369(5) . ?
C28 H28A 0.9500 . ?
C36 C35 1.350(4) . ?
C36 H36A 0.9500 . ?
C14 H14A 0.9500 . ?
F4 C46 1.299(5) . ?
C35 H35A 0.9500 . ?
C33 H33A 0.9800 . ?
C33 H33B 0.9800 . ?
C33 H33C 0.9800 . ?
C46 F6 1.321(5) . ?
C24 H24A 0.9500 . ?
F1 C45 1.351(6) . ?
C45 F3 1.326(5) . ?
C27 H27A 0.9500 . ?
C17 C18 1.392(5) . ?
C17 H17A 0.9500 . ?
C18 C19 1.383(4) . ?
C18 C21 1.495(4) . ?
C21 N6 1.275(4) . ?
C21 C22 1.493(4) . ?
C19 H19A 0.9500 . ?
N6 N12 1.399(3) 3_575 ?
C22 H22A 0.9800 . ?
C22 H22B 0.9800 . ?
C22 H22C 0.9800 . ?
C8 C7 1.399(5) . ?
C8 H8A 0.9500 . ?
C7 C6 1.365(5) . ?
C7 C10 1.488(4) . ?
C10 N3 1.275(4) . ?
C10 C11 1.504(5) . ?
C6 H6D 0.9500 . ?
N3 N9 1.397(4) 3_545 ?
C11 H11A 0.9800 . ?
C11 H11B 0.9800 . ?
C11 H11C 0.9800 . ?
